data_4117813
loop_
_publ_author_name
'Anuj K. Sharma'
'Stephanie T. Pavlova'
'Jaekwang Kim'
'Darren Finkelstein'
'Nicholas J. Hawco'
'Nigam P. Rath'
'Jungsu Kim'
'Liviu M. Mirica'

_publ_section_title
;
 Bifunctional Compounds for Controlling Metal-Mediated Aggregation of the
 A\b42 Peptide
;
_journal_name_full 'Journal of the American Chemical Society'
_journal_page_first 6625
_journal_page_last 6636
_journal_paper_doi 10.1021/ja210588m
_journal_volume 134
_journal_year 2012
_chemical_formula_sum 'C108 H95 B2 Cu2 N11 O4 S2'
_chemical_formula_weight 1823.77
_chemical_name_systematic
; 
 ? 
;
_space_group_IT_number 2
_symmetry_cell_setting triclinic
_symmetry_space_group_name_Hall '-P 1'
_symmetry_space_group_name_H-M 'P -1'
_atom_sites_solution_hydrogens geom
_atom_sites_solution_primary direct
_atom_sites_solution_secondary difmap
_audit_creation_method SHELXL-97
_cell_angle_alpha 92.590(3)
_cell_angle_beta 93.906(3)
_cell_angle_gamma 103.155(3)
_cell_formula_units_Z 2
_cell_length_a 13.3302(8)
_cell_length_b 14.5868(10)
_cell_length_c 23.7796(17)
_cell_measurement_reflns_used 3227
_cell_measurement_temperature 100(2)
_cell_measurement_theta_max 26.39
_cell_measurement_theta_min 2.24
_cell_volume 4483.3(5)
_computing_cell_refinement 'Bruker SAINT'
_computing_data_collection 'Bruker APEX2'
_computing_data_reduction 'Bruker SAINT'
_computing_molecular_graphics 'Bruker SHELXTL'
_computing_publication_material 'Bruker SHELXTL'
_computing_structure_refinement 'SHELXL-97 (Sheldrick, 2008)'
_computing_structure_solution 'SHELXS-97 (Sheldrick, 2008)'
_diffrn_ambient_temperature 100(2)
_diffrn_measured_fraction_theta_full 0.993
_diffrn_measured_fraction_theta_max 0.976
_diffrn_measurement_device_type 'Bruker APEX-II CCD'
_diffrn_measurement_method '\f and \w scans'
_diffrn_radiation_monochromator graphite
_diffrn_radiation_source 'fine-focus sealed tube'
_diffrn_radiation_type MoK\a
_diffrn_radiation_wavelength 0.71073
_diffrn_reflns_av_R_equivalents 0.067
_diffrn_reflns_av_sigmaI/netI 0.0487
_diffrn_reflns_limit_h_max 16
_diffrn_reflns_limit_h_min -16
_diffrn_reflns_limit_k_max 18
_diffrn_reflns_limit_k_min -18
_diffrn_reflns_limit_l_max 29
_diffrn_reflns_limit_l_min 0
_diffrn_reflns_number 196352
_diffrn_reflns_theta_full 25.00
_diffrn_reflns_theta_max 26.63
_diffrn_reflns_theta_min 1.72
_exptl_absorpt_coefficient_mu 0.584
_exptl_absorpt_correction_T_max 0.9466
_exptl_absorpt_correction_T_min 0.8421
_exptl_absorpt_correction_type multi-scan
_exptl_absorpt_process_details twinabs
_exptl_crystal_colour green
_exptl_crystal_density_diffrn 1.351
_exptl_crystal_density_meas ?
_exptl_crystal_description rectangular
_exptl_crystal_F_000 1904
_exptl_crystal_size_max 0.31
_exptl_crystal_size_mid 0.18
_exptl_crystal_size_min 0.10
_refine_diff_density_max 0.433
_refine_diff_density_min -0.454
_refine_diff_density_rms 0.061
_refine_ls_extinction_method none
_refine_ls_goodness_of_fit_ref 1.011
_refine_ls_hydrogen_treatment constr
_refine_ls_matrix_type full
_refine_ls_number_parameters 1221
_refine_ls_number_reflns 18400
_refine_ls_number_restraints 6
_refine_ls_restrained_S_all 1.012
_refine_ls_R_factor_all 0.0588
_refine_ls_R_factor_gt 0.0391
_refine_ls_shift/su_max 0.004
_refine_ls_shift/su_mean 0.000
_refine_ls_structure_factor_coef Fsqd
_refine_ls_weighting_details 'calc w=1/[\s^2^(Fo^2^)+(0.0246P)^2^+3.6092P] where P=(Fo^2^+2Fc^2^)/3'
_refine_ls_weighting_scheme calc
_refine_ls_wR_factor_gt 0.0757
_refine_ls_wR_factor_ref 0.0841
_reflns_number_gt 14955
_reflns_number_total 18400
_reflns_threshold_expression >2sigma(I)
_cod_data_source_file ja210588m_si_002_1.cif
_cod_data_source_block l35509t5
_cod_depositor_comments
;
The following automatic conversions were performed:

'_exptl_crystal_density_meas' value 'no' was changed to '?' - the
value is perceived as not measured.

Automatic conversion script
Id: cif_fix_values 3008 2015-01-20 13:52:24Z robertas 
;
_cod_database_code 4117813

loop_
_symmetry_equiv_pos_as_xyz
'x, y, z'
'-x, -y, -z'

loop_
_atom_site_label
_atom_site_type_symbol
_atom_site_fract_x
_atom_site_fract_y
_atom_site_fract_z
_atom_site_U_iso_or_equiv
_atom_site_adp_type
_atom_site_occupancy
_atom_site_symmetry_multiplicity
_atom_site_calc_flag
_atom_site_refinement_flags
_atom_site_disorder_assembly
_atom_site_disorder_group
Cu1 Cu 0.22417(2) 0.326482(19) 0.197953(12) 0.01248(7) Uani 1 1 d . . .
Cu2 Cu 0.14931(2) 0.154578(19) 0.268762(12) 0.01306(7) Uani 1 1 d . . .
S1 S 0.00763(5) 0.63098(4) 0.41771(3) 0.02290(14) Uani 1 1 d . . .
S2 S 0.31815(11) -0.15565(11) 0.03134(6) 0.0199(4) Uani 0.635(4) 1 d PD A 1
S2' S 0.37930(18) 0.03439(17) -0.03744(11) 0.0207(7) Uani 0.365(4) 1 d PD A 2
B1 B 0.4130(2) 0.78219(19) 0.37677(12) 0.0164(6) Uani 1 1 d . . .
B2 B 0.7858(2) 0.6445(2) 0.10998(12) 0.0221(6) Uani 1 1 d . . .
O1 O 0.15758(12) 0.28920(10) 0.27486(7) 0.0144(3) Uani 1 1 d . . .
O2 O 0.02761(13) 0.20341(11) 0.34533(7) 0.0194(4) Uani 1 1 d . . .
O3 O 0.24758(12) 0.20077(11) 0.20269(7) 0.0151(3) Uani 1 1 d . . .
O4 O 0.29702(14) 0.27353(11) 0.10647(7) 0.0214(4) Uani 1 1 d . . .
N1 N 0.37384(15) 0.39244(13) 0.20948(8) 0.0138(4) Uani 1 1 d . . .
N2 N 0.20515(15) 0.45911(13) 0.20997(8) 0.0128(4) Uani 1 1 d . . .
N3 N 0.09788(15) 0.31139(14) 0.14315(8) 0.0175(4) Uani 1 1 d . . .
N4 N -0.10251(15) 0.47242(15) 0.44687(9) 0.0188(4) Uani 1 1 d . . .
N5 N 0.00940(15) 0.10308(14) 0.23051(9) 0.0165(4) Uani 1 1 d . . .
N6 N 0.16598(15) 0.02042(13) 0.25707(8) 0.0162(4) Uani 1 1 d . . .
N7 N 0.25320(16) 0.15860(14) 0.33365(8) 0.0174(4) Uani 1 1 d . . .
N8 N 0.3703(3) 0.0020(3) -0.0157(2) 0.0183(9) Uani 0.635(4) 1 d PD A 1
N8' N 0.3337(6) -0.1119(6) 0.0221(3) 0.0200(16) Uani 0.365(4) 1 d PD A 2
C1 C 0.45519(18) 0.35608(17) 0.22201(10) 0.0176(5) Uani 1 1 d . . .
H1A H 0.4440 0.2919 0.2310 0.021 Uiso 1 1 calc R . .
C2 C 0.55492(19) 0.40884(18) 0.22224(11) 0.0214(5) Uani 1 1 d . . .
H2A H 0.6118 0.3817 0.2315 0.026 Uiso 1 1 calc R . .
C3 C 0.57093(19) 0.50188(18) 0.20880(11) 0.0237(6) Uani 1 1 d . . .
H3A H 0.6392 0.5395 0.2087 0.028 Uiso 1 1 calc R . .
C4 C 0.48703(19) 0.53997(17) 0.19552(11) 0.0199(5) Uani 1 1 d . . .
H4A H 0.4965 0.6038 0.1861 0.024 Uiso 1 1 calc R . .
C5 C 0.38908(19) 0.48290(16) 0.19626(10) 0.0155(5) Uani 1 1 d . . .
C6 C 0.29159(18) 0.51404(16) 0.18045(10) 0.0162(5) Uani 1 1 d . . .
H6A H 0.3015 0.5821 0.1911 0.019 Uiso 1 1 calc R . .
H6B H 0.2749 0.5043 0.1391 0.019 Uiso 1 1 calc R . .
C7 C 0.10402(18) 0.46730(17) 0.18370(10) 0.0167(5) Uani 1 1 d . . .
H7A H 0.1123 0.5287 0.1663 0.020 Uiso 1 1 calc R . .
H7B H 0.0549 0.4658 0.2133 0.020 Uiso 1 1 calc R . .
C8 C 0.06037(18) 0.38888(17) 0.13943(10) 0.0169(5) Uani 1 1 d . . .
C9 C -0.01784(19) 0.3944(2) 0.09913(11) 0.0228(6) Uani 1 1 d . . .
H9A H -0.0424 0.4505 0.0969 0.027 Uiso 1 1 calc R . .
C10 C -0.0593(2) 0.3174(2) 0.06249(12) 0.0300(7) Uani 1 1 d . . .
H10A H -0.1130 0.3195 0.0346 0.036 Uiso 1 1 calc R . .
C11 C -0.0220(2) 0.2369(2) 0.06667(12) 0.0312(7) Uani 1 1 d . . .
H11A H -0.0504 0.1826 0.0421 0.037 Uiso 1 1 calc R . .
C12 C 0.0569(2) 0.23658(19) 0.10691(11) 0.0249(6) Uani 1 1 d . . .
H12A H 0.0836 0.1816 0.1092 0.030 Uiso 1 1 calc R . .
C13 C 0.21964(18) 0.49070(15) 0.27112(9) 0.0131(5) Uani 1 1 d . . .
H13A H 0.2214 0.5589 0.2746 0.016 Uiso 1 1 calc R . .
H13B H 0.2878 0.4825 0.2865 0.016 Uiso 1 1 calc R . .
C14 C 0.13825(17) 0.44005(16) 0.30701(9) 0.0127(5) Uani 1 1 d . . .
C15 C 0.11376(17) 0.34186(16) 0.30788(9) 0.0128(5) Uani 1 1 d . . .
C16 C 0.04205(18) 0.29951(16) 0.34553(10) 0.0143(5) Uani 1 1 d . . .
C17 C -0.00495(18) 0.35273(17) 0.37981(10) 0.0158(5) Uani 1 1 d . . .
H17A H -0.0541 0.3229 0.4043 0.019 Uiso 1 1 calc R . .
C18 C 0.02025(17) 0.45112(16) 0.37835(9) 0.0133(5) Uani 1 1 d . . .
C19 C 0.09156(17) 0.49324(16) 0.34232(9) 0.0137(5) Uani 1 1 d . . .
H19A H 0.1090 0.5600 0.3417 0.016 Uiso 1 1 calc R . .
C20 C -0.0575(2) 0.15342(19) 0.37334(13) 0.0324(7) Uani 1 1 d . . .
H20A H -0.0460 0.1709 0.4139 0.049 Uiso 1 1 calc R . .
H20B H -0.0639 0.0854 0.3670 0.049 Uiso 1 1 calc R . .
H20C H -0.1212 0.1696 0.3584 0.049 Uiso 1 1 calc R . .
C21 C -0.02993(18) 0.50730(17) 0.41498(10) 0.0160(5) Uani 1 1 d . . .
C22 C -0.0832(2) 0.63551(19) 0.46563(11) 0.0242(6) Uani 1 1 d . . .
C23 C -0.1077(3) 0.7141(2) 0.49151(12) 0.0358(7) Uani 1 1 d . . .
H23A H -0.0731 0.7762 0.4838 0.043 Uiso 1 1 calc R . .
C24 C -0.1836(3) 0.6988(2) 0.52855(12) 0.0384(8) Uani 1 1 d . . .
H24A H -0.2018 0.7514 0.5467 0.046 Uiso 1 1 calc R . .
C25 C -0.2343(2) 0.6084(2) 0.53999(12) 0.0324(7) Uani 1 1 d . . .
H25A H -0.2857 0.6003 0.5663 0.039 Uiso 1 1 calc R . .
C26 C -0.2116(2) 0.5299(2) 0.51392(11) 0.0254(6) Uani 1 1 d . . .
H26A H -0.2475 0.4682 0.5214 0.030 Uiso 1 1 calc R . .
C27 C -0.13435(19) 0.54383(18) 0.47611(10) 0.0197(5) Uani 1 1 d . . .
C28 C -0.06528(19) 0.15070(18) 0.22225(11) 0.0215(5) Uani 1 1 d . . .
H28A H -0.0494 0.2167 0.2316 0.026 Uiso 1 1 calc R . .
C29 C -0.1635(2) 0.10702(19) 0.20076(12) 0.0268(6) Uani 1 1 d . . .
H29A H -0.2145 0.1424 0.1947 0.032 Uiso 1 1 calc R . .
C30 C -0.1870(2) 0.0107(2) 0.18805(13) 0.0315(7) Uani 1 1 d . . .
H30A H -0.2547 -0.0210 0.1734 0.038 Uiso 1 1 calc R . .
C31 C -0.1116(2) -0.03889(19) 0.19674(12) 0.0256(6) Uani 1 1 d . . .
H31A H -0.1266 -0.1052 0.1885 0.031 Uiso 1 1 calc R . .
C32 C -0.01337(19) 0.00949(17) 0.21766(10) 0.0172(5) Uani 1 1 d . . .
C33 C 0.07323(19) -0.03996(17) 0.22469(11) 0.0201(5) Uani 1 1 d . . .
H33A H 0.0496 -0.0982 0.2446 0.024 Uiso 1 1 calc R . .
H33B H 0.0921 -0.0585 0.1870 0.024 Uiso 1 1 calc R . .
C34 C 0.1763(2) -0.00625(17) 0.31633(11) 0.0233(6) Uani 1 1 d . . .
H34A H 0.2008 -0.0654 0.3175 0.028 Uiso 1 1 calc R . .
H34B H 0.1084 -0.0170 0.3324 0.028 Uiso 1 1 calc R . .
C35 C 0.2524(2) 0.07191(18) 0.35041(11) 0.0228(6) Uani 1 1 d . . .
C36 C 0.3173(2) 0.0580(2) 0.39550(12) 0.0357(7) Uani 1 1 d . . .
H36A H 0.3154 -0.0037 0.4074 0.043 Uiso 1 1 calc R . .
C37 C 0.3850(2) 0.1358(2) 0.42298(13) 0.0406(8) Uani 1 1 d . . .
H37A H 0.4298 0.1282 0.4544 0.049 Uiso 1 1 calc R . .
C38 C 0.3872(2) 0.2244(2) 0.40449(12) 0.0323(7) Uani 1 1 d . . .
H38A H 0.4344 0.2783 0.4223 0.039 Uiso 1 1 calc R . .
C39 C 0.31989(19) 0.23349(19) 0.35980(11) 0.0214(6) Uani 1 1 d . . .
H39A H 0.3207 0.2945 0.3471 0.026 Uiso 1 1 calc R . .
C40 C 0.26304(19) 0.01551(17) 0.22963(11) 0.0179(5) Uani 1 1 d . . .
H40A H 0.2688 -0.0510 0.2278 0.022 Uiso 1 1 calc R . .
H40B H 0.3227 0.0522 0.2544 0.022 Uiso 1 1 calc R . .
C41 C 0.27203(17) 0.05072(16) 0.17130(10) 0.0153(5) Uani 1 1 d . . .
C42 C 0.27013(18) 0.14470(16) 0.16231(10) 0.0141(5) Uani 1 1 d . . .
C43 C 0.29548(18) 0.17995(16) 0.10953(10) 0.0158(5) Uani 1 1 d . . .
C44 C 0.31644(18) 0.12299(17) 0.06653(10) 0.0184(5) Uani 1 1 d . . .
H44A H 0.3315 0.1477 0.0310 0.022 Uiso 1 1 calc R . .
C45 C 0.31565(18) 0.02867(17) 0.07496(10) 0.0180(5) Uani 1 1 d . A .
C46 C 0.29459(18) -0.00622(16) 0.12727(10) 0.0169(5) Uani 1 1 d . . .
H46A H 0.2955 -0.0700 0.1333 0.020 Uiso 1 1 calc R . .
C47 C 0.3304(2) 0.31607(19) 0.05618(11) 0.0302(7) Uani 1 1 d . . .
H47A H 0.3992 0.3064 0.0497 0.045 Uiso 1 1 calc R . .
H47B H 0.3333 0.3838 0.0601 0.045 Uiso 1 1 calc R . .
H47C H 0.2816 0.2872 0.0241 0.045 Uiso 1 1 calc R . .
C48 C 0.33868(18) -0.02869(17) 0.02763(11) 0.0189(5) Uani 1 1 d D . .
C49 C 0.3595(2) -0.1535(2) -0.03420(11) 0.0247(5) Uani 1 1 d . . .
C50 C 0.3850(2) -0.06924(19) -0.05918(13) 0.0269(6) Uani 1 1 d . A .
C51 C 0.4185(4) -0.0527(4) -0.1077(2) 0.0225(13) Uani 0.635(4) 1 d P A 1
H51A H 0.4368 0.0099 -0.1195 0.027 Uiso 0.635(4) 1 calc PR A 1
C52 C 0.4271(4) -0.1285(6) -0.1424(3) 0.0223(12) Uani 0.635(4) 1 d P A 1
H52A H 0.4506 -0.1189 -0.1790 0.027 Uiso 0.635(4) 1 calc PR A 1
C53 C 0.4013(4) -0.2193(5) -0.1234(3) 0.0218(12) Uani 0.635(4) 1 d P A 1
H53A H 0.4075 -0.2710 -0.1476 0.026 Uiso 0.635(4) 1 calc PR A 1
C54 C 0.3672(4) -0.2366(4) -0.0712(3) 0.0247(5) Uani 0.635(4) 1 d P A 1
H54A H 0.3493 -0.2989 -0.0589 0.030 Uiso 0.635(4) 1 calc PR A 1
C51' C 0.4179(7) -0.0916(9) -0.1209(4) 0.0198(18) Uani 0.365(4) 1 d P A 2
H51B H 0.4374 -0.0428 -0.1458 0.024 Uiso 0.365(4) 1 calc PR A 2
C52' C 0.4172(8) -0.1819(11) -0.1364(4) 0.0198(18) Uani 0.365(4) 1 d P A 2
H52B H 0.4345 -0.1966 -0.1733 0.024 Uiso 0.365(4) 1 calc PR A 2
C53' C 0.3919(7) -0.2538(7) -0.1001(5) 0.0246(15) Uani 0.365(4) 1 d P A 2
H53B H 0.3962 -0.3158 -0.1117 0.029 Uiso 0.365(4) 1 calc PR A 2
C54' C 0.3603(7) -0.2367(6) -0.0470(4) 0.0246(15) Uani 0.365(4) 1 d P A 2
H54B H 0.3407 -0.2856 -0.0221 0.029 Uiso 0.365(4) 1 calc PR A 2
C55 C 0.36498(18) 0.80599(17) 0.43575(10) 0.0173(5) Uani 1 1 d . . .
C56 C 0.40000(18) 0.88883(17) 0.47029(10) 0.0176(5) Uani 1 1 d . . .
H56 H 0.4523 0.9377 0.4578 0.021 Uiso 1 1 calc R . .
C57 C 0.36157(19) 0.90272(18) 0.52193(11) 0.0211(5) Uani 1 1 d . . .
H57 H 0.3875 0.9602 0.5440 0.025 Uiso 1 1 calc R . .
C58 C 0.2856(2) 0.83299(19) 0.54133(11) 0.0250(6) Uani 1 1 d . . .
H58 H 0.2597 0.8419 0.5769 0.030 Uiso 1 1 calc R . .
C59 C 0.2478(2) 0.75026(19) 0.50845(11) 0.0263(6) Uani 1 1 d . . .
H59 H 0.1946 0.7022 0.5209 0.032 Uiso 1 1 calc R . .
C60 C 0.28766(19) 0.73779(17) 0.45728(11) 0.0205(5) Uani 1 1 d . . .
H60 H 0.2613 0.6800 0.4355 0.025 Uiso 1 1 calc R . .
C61 C 0.45589(18) 0.68608(17) 0.38665(11) 0.0186(5) Uani 1 1 d . . .
C62 C 0.4980(2) 0.6708(2) 0.43953(12) 0.0351(7) Uani 1 1 d . . .
H62 H 0.5019 0.7172 0.4694 0.042 Uiso 1 1 calc R . .
C63 C 0.5344(2) 0.5915(2) 0.45081(12) 0.0391(8) Uani 1 1 d . . .
H63 H 0.5624 0.5845 0.4878 0.047 Uiso 1 1 calc R . .
C64 C 0.5301(2) 0.5224(2) 0.40843(12) 0.0310(7) Uani 1 1 d . . .
H64 H 0.5540 0.4672 0.4159 0.037 Uiso 1 1 calc R . .
C65 C 0.4905(2) 0.53517(19) 0.35524(12) 0.0263(6) Uani 1 1 d . . .
H65 H 0.4871 0.4886 0.3255 0.032 Uiso 1 1 calc R . .
C66 C 0.45531(19) 0.61623(17) 0.34475(11) 0.0198(5) Uani 1 1 d . . .
H66 H 0.4299 0.6241 0.3074 0.024 Uiso 1 1 calc R . .
C67 C 0.32519(18) 0.76522(16) 0.32291(10) 0.0165(5) Uani 1 1 d . . .
C68 C 0.35361(19) 0.76262(16) 0.26720(10) 0.0187(5) Uani 1 1 d . . .
H68 H 0.4246 0.7686 0.2614 0.022 Uiso 1 1 calc R . .
C69 C 0.2838(2) 0.75179(17) 0.22035(11) 0.0222(6) Uani 1 1 d . . .
H69 H 0.3073 0.7510 0.1835 0.027 Uiso 1 1 calc R . .
C70 C 0.1791(2) 0.74210(17) 0.22710(12) 0.0242(6) Uani 1 1 d . . .
H70 H 0.1304 0.7340 0.1952 0.029 Uiso 1 1 calc R . .
C71 C 0.14742(19) 0.74450(16) 0.28102(11) 0.0224(6) Uani 1 1 d . . .
H71 H 0.0763 0.7383 0.2864 0.027 Uiso 1 1 calc R . .
C72 C 0.21893(18) 0.75594(16) 0.32738(11) 0.0189(5) Uani 1 1 d . . .
H72 H 0.1948 0.7576 0.3640 0.023 Uiso 1 1 calc R . .
C73 C 0.50839(19) 0.86787(18) 0.36099(11) 0.0216(6) Uani 1 1 d . . .
C74 C 0.4894(2) 0.9451(2) 0.33352(12) 0.0329(7) Uani 1 1 d . . .
H74 H 0.4197 0.9492 0.3262 0.039 Uiso 1 1 calc R . .
C75 C 0.5665(3) 1.0162(2) 0.31627(13) 0.0501(10) Uani 1 1 d . . .
H75 H 0.5489 1.0677 0.2981 0.060 Uiso 1 1 calc R . .
C76 C 0.6670(3) 1.0127(3) 0.32511(17) 0.0608(13) Uani 1 1 d . . .
H76 H 0.7203 1.0603 0.3124 0.073 Uiso 1 1 calc R . .
C77 C 0.6895(3) 0.9395(3) 0.3525(2) 0.0806(17) Uani 1 1 d . . .
H77 H 0.7596 0.9364 0.3593 0.097 Uiso 1 1 calc R . .
C78 C 0.6115(2) 0.8684(2) 0.37114(19) 0.0543(11) Uani 1 1 d . . .
H78 H 0.6303 0.8192 0.3913 0.065 Uiso 1 1 calc R . .
C79 C 0.74825(19) 0.57166(18) 0.05390(10) 0.0205(5) Uani 1 1 d . . .
C80 C 0.64700(19) 0.51684(18) 0.04322(10) 0.0211(5) Uani 1 1 d . . .
H80 H 0.5959 0.5271 0.0672 0.025 Uiso 1 1 calc R . .
C81 C 0.6187(2) 0.44839(18) -0.00083(11) 0.0240(6) Uani 1 1 d . . .
H81 H 0.5488 0.4143 -0.0072 0.029 Uiso 1 1 calc R . .
C82 C 0.6909(2) 0.42934(19) -0.03529(11) 0.0258(6) Uani 1 1 d . . .
H82 H 0.6717 0.3817 -0.0651 0.031 Uiso 1 1 calc R . .
C83 C 0.7922(2) 0.4807(2) -0.02585(11) 0.0271(6) Uani 1 1 d . . .
H83 H 0.8432 0.4678 -0.0490 0.033 Uiso 1 1 calc R . .
C84 C 0.81915(19) 0.55097(19) 0.01726(10) 0.0228(6) Uani 1 1 d . . .
H84 H 0.8886 0.5866 0.0222 0.027 Uiso 1 1 calc R . .
C85 C 0.8807(2) 0.7322(2) 0.09497(10) 0.0258(6) Uani 1 1 d . . .
C86 C 0.9844(2) 0.7274(2) 0.10069(11) 0.0343(7) Uani 1 1 d . . .
H86 H 1.0013 0.6722 0.1144 0.041 Uiso 1 1 calc R . .
C87 C 1.0638(2) 0.8014(3) 0.08688(12) 0.0454(9) Uani 1 1 d . . .
H87 H 1.1334 0.7958 0.0914 0.054 Uiso 1 1 calc R . .
C88 C 1.0419(3) 0.8823(3) 0.06681(12) 0.0470(10) Uani 1 1 d . . .
H88 H 1.0961 0.9328 0.0580 0.056 Uiso 1 1 calc R . .
C89 C 0.9408(3) 0.8891(2) 0.05969(13) 0.0398(8) Uani 1 1 d . . .
H89 H 0.9246 0.9441 0.0453 0.048 Uiso 1 1 calc R . .
C90 C 0.8623(2) 0.8152(2) 0.07368(12) 0.0315(7) Uani 1 1 d . . .
H90 H 0.7929 0.8214 0.0685 0.038 Uiso 1 1 calc R . .
C91 C 0.69419(19) 0.69428(18) 0.13130(11) 0.0210(5) Uani 1 1 d . . .
C92 C 0.6162(2) 0.71342(19) 0.09436(11) 0.0259(6) Uani 1 1 d . . .
H92 H 0.6104 0.6891 0.0562 0.031 Uiso 1 1 calc R . .
C93 C 0.5470(2) 0.7658(2) 0.11019(12) 0.0285(6) Uani 1 1 d . . .
H93 H 0.4956 0.7764 0.0833 0.034 Uiso 1 1 calc R . .
C94 C 0.5530(2) 0.80234(18) 0.16495(12) 0.0266(6) Uani 1 1 d . . .
H94 H 0.5062 0.8387 0.1761 0.032 Uiso 1 1 calc R . .
C95 C 0.6281(2) 0.78535(18) 0.20351(12) 0.0257(6) Uani 1 1 d . . .
H95 H 0.6328 0.8098 0.2416 0.031 Uiso 1 1 calc R . .
C96 C 0.69637(19) 0.73272(17) 0.18673(11) 0.0218(6) Uani 1 1 d . . .
H96 H 0.7472 0.7221 0.2141 0.026 Uiso 1 1 calc R . .
C97 C 0.82312(18) 0.58173(19) 0.15976(10) 0.0189(5) Uani 1 1 d . . .
C98 C 0.88301(19) 0.62172(19) 0.20941(11) 0.0216(6) Uani 1 1 d . . .
H98 H 0.9096 0.6881 0.2129 0.026 Uiso 1 1 calc R . .
C99 C 0.90503(19) 0.56878(19) 0.25350(11) 0.0232(6) Uani 1 1 d . . .
H99 H 0.9441 0.5995 0.2867 0.028 Uiso 1 1 calc R . .
C100 C 0.87065(18) 0.47141(19) 0.24967(11) 0.0219(6) Uani 1 1 d . . .
H100 H 0.8845 0.4350 0.2801 0.026 Uiso 1 1 calc R . .
C101 C 0.81568(18) 0.42877(19) 0.20038(11) 0.0207(5) Uani 1 1 d . . .
H101 H 0.7936 0.3620 0.1961 0.025 Uiso 1 1 calc R . .
C102 C 0.79258(18) 0.48305(19) 0.15706(11) 0.0210(5) Uani 1 1 d . . .
H102 H 0.7541 0.4517 0.1238 0.025 Uiso 1 1 calc R . .
N1S N 0.9082(2) 0.8195(2) 0.32733(13) 0.0505(8) Uani 1 1 d . . .
C1S C 0.8401(2) 0.7597(3) 0.33522(13) 0.0369(7) Uani 1 1 d . . .
C2S C 0.7540(2) 0.6829(3) 0.34462(15) 0.0460(9) Uani 1 1 d . . .
H2S1 H 0.7643 0.6241 0.3269 0.069 Uiso 1 1 calc R . .
H2S2 H 0.6898 0.6959 0.3280 0.069 Uiso 1 1 calc R . .
H2S3 H 0.7496 0.6767 0.3853 0.069 Uiso 1 1 calc R . .
N2S N 0.7138(3) 0.2416(2) 0.28291(15) 0.0703(11) Uani 1 1 d . . .
C3S C 0.7011(3) 0.2903(2) 0.31863(14) 0.0363(7) Uani 1 1 d . . .
C4S C 0.6858(3) 0.3539(2) 0.36299(14) 0.0436(8) Uani 1 1 d . . .
H4S1 H 0.6528 0.4015 0.3470 0.065 Uiso 1 1 calc R . .
H4S2 H 0.7527 0.3851 0.3827 0.065 Uiso 1 1 calc R . .
H4S3 H 0.6414 0.3188 0.3897 0.065 Uiso 1 1 calc R . .
N3S N 0.0662(6) 0.0121(8) 0.4362(3) 0.080(3) Uani 0.50 1 d PD B 1
C5S C 0.1160(7) 0.0198(9) 0.4780(3) 0.0414(13) Uani 0.50 1 d PD B 1
C6S C 0.1784(5) 0.0571(5) 0.5323(2) 0.0414(13) Uani 0.50 1 d PD B 1
H6S1 H 0.2257 0.1174 0.5266 0.062 Uiso 0.50 1 calc PR B 1
H6S2 H 0.2183 0.0118 0.5446 0.062 Uiso 0.50 1 calc PR B 1
H6S3 H 0.1320 0.0665 0.5612 0.062 Uiso 0.50 1 calc PR B 1
N3S' N 0.1194(7) 0.0682(6) 0.4786(5) 0.099(5) Uani 0.50 1 d PD C 2
C5S' C 0.1002(10) -0.0058(5) 0.4587(6) 0.0581(17) Uani 0.50 1 d PD C 2
C6S' C 0.1026(6) -0.1056(4) 0.4485(3) 0.0581(17) Uani 0.50 1 d PD C 2
H6S4 H 0.0531 -0.1337 0.4165 0.087 Uiso 0.50 1 calc PR C 2
H6S5 H 0.0839 -0.1396 0.4823 0.087 Uiso 0.50 1 calc PR C 2
H6S6 H 0.1722 -0.1100 0.4399 0.087 Uiso 0.50 1 calc PR C 2

loop_
_atom_site_aniso_label
_atom_site_aniso_U_11
_atom_site_aniso_U_22
_atom_site_aniso_U_33
_atom_site_aniso_U_23
_atom_site_aniso_U_13
_atom_site_aniso_U_12
Cu1 0.01469(14) 0.00947(14) 0.01364(15) -0.00128(11) 0.00175(11) 0.00373(11)
Cu2 0.01485(14) 0.00970(14) 0.01498(15) -0.00076(11) 0.00116(11) 0.00387(11)
S1 0.0335(4) 0.0170(3) 0.0209(3) -0.0019(2) 0.0086(3) 0.0102(3)
S2 0.0279(7) 0.0141(8) 0.0190(7) -0.0023(5) 0.0072(5) 0.0068(6)
S2' 0.0294(11) 0.0168(12) 0.0174(14) -0.0028(8) 0.0070(9) 0.0074(9)
B1 0.0160(13) 0.0153(13) 0.0180(14) -0.0012(11) 0.0013(11) 0.0041(11)
B2 0.0198(14) 0.0277(16) 0.0161(15) 0.0019(12) 0.0003(11) 0.0001(12)
O1 0.0187(9) 0.0109(8) 0.0154(9) 0.0002(6) 0.0068(7) 0.0056(7)
O2 0.0243(9) 0.0114(8) 0.0234(10) 0.0028(7) 0.0113(7) 0.0031(7)
O3 0.0204(9) 0.0102(8) 0.0157(9) -0.0013(6) 0.0050(7) 0.0049(7)
O4 0.0355(11) 0.0145(8) 0.0165(9) 0.0031(7) 0.0099(8) 0.0080(8)
N1 0.0145(10) 0.0116(9) 0.0154(10) -0.0011(8) 0.0050(8) 0.0021(8)
N2 0.0148(10) 0.0127(10) 0.0118(10) 0.0007(8) 0.0029(8) 0.0044(8)
N3 0.0194(11) 0.0190(11) 0.0140(11) -0.0020(8) 0.0008(8) 0.0050(9)
N4 0.0187(11) 0.0236(11) 0.0159(11) -0.0019(9) 0.0024(8) 0.0092(9)
N5 0.0163(10) 0.0150(10) 0.0181(11) -0.0015(8) 0.0028(8) 0.0039(8)
N6 0.0194(11) 0.0131(10) 0.0171(11) 0.0008(8) 0.0009(8) 0.0060(8)
N7 0.0214(11) 0.0185(10) 0.0148(11) -0.0005(8) 0.0033(8) 0.0098(9)
N8 0.022(2) 0.017(2) 0.017(2) -0.0013(17) 0.0033(18) 0.0075(17)
N8' 0.028(4) 0.017(4) 0.016(4) 0.003(3) 0.008(3) 0.004(4)
C1 0.0200(13) 0.0155(12) 0.0183(13) -0.0022(10) 0.0032(10) 0.0065(10)
C2 0.0170(12) 0.0242(14) 0.0243(14) -0.0030(11) 0.0037(10) 0.0079(10)
C3 0.0173(13) 0.0222(14) 0.0286(15) -0.0045(11) 0.0087(11) -0.0022(10)
C4 0.0225(13) 0.0144(12) 0.0231(14) -0.0010(10) 0.0090(11) 0.0032(10)
C5 0.0221(13) 0.0136(11) 0.0117(12) -0.0015(9) 0.0061(9) 0.0054(10)
C6 0.0209(12) 0.0125(12) 0.0165(12) 0.0023(9) 0.0060(10) 0.0051(10)
C7 0.0172(12) 0.0189(12) 0.0168(13) 0.0024(10) 0.0005(10) 0.0103(10)
C8 0.0144(12) 0.0233(13) 0.0151(12) 0.0030(10) 0.0057(9) 0.0066(10)
C9 0.0166(13) 0.0340(15) 0.0208(14) 0.0044(11) 0.0041(10) 0.0103(11)
C10 0.0223(14) 0.0456(18) 0.0217(15) -0.0011(13) -0.0045(11) 0.0094(13)
C11 0.0304(15) 0.0348(16) 0.0246(15) -0.0109(12) -0.0053(12) 0.0044(13)
C12 0.0263(14) 0.0263(14) 0.0212(14) -0.0071(11) -0.0021(11) 0.0068(11)
C13 0.0164(12) 0.0096(11) 0.0134(12) -0.0008(9) 0.0020(9) 0.0034(9)
C14 0.0114(11) 0.0155(11) 0.0108(11) -0.0004(9) -0.0005(9) 0.0033(9)
C15 0.0124(11) 0.0146(11) 0.0117(12) -0.0024(9) -0.0004(9) 0.0047(9)
C16 0.0173(12) 0.0120(11) 0.0135(12) 0.0004(9) 0.0014(9) 0.0030(9)
C17 0.0164(12) 0.0184(12) 0.0130(12) 0.0018(9) 0.0041(9) 0.0036(10)
C18 0.0141(11) 0.0155(11) 0.0110(11) -0.0023(9) 0.0002(9) 0.0057(9)
C19 0.0154(12) 0.0123(11) 0.0138(12) -0.0008(9) -0.0017(9) 0.0050(9)
C20 0.0411(17) 0.0167(13) 0.0404(18) 0.0044(12) 0.0251(14) 0.0017(12)
C21 0.0171(12) 0.0190(12) 0.0130(12) -0.0009(9) -0.0022(9) 0.0076(10)
C22 0.0329(15) 0.0283(14) 0.0172(13) -0.0007(11) 0.0036(11) 0.0190(12)
C23 0.059(2) 0.0315(16) 0.0246(15) -0.0004(12) 0.0101(14) 0.0262(15)
C24 0.058(2) 0.0449(19) 0.0256(16) -0.0023(13) 0.0077(14) 0.0380(17)
C25 0.0340(16) 0.055(2) 0.0169(14) -0.0039(13) 0.0042(12) 0.0296(15)
C26 0.0224(14) 0.0360(16) 0.0214(14) -0.0009(12) 0.0036(11) 0.0145(12)
C27 0.0197(12) 0.0299(14) 0.0132(12) -0.0015(10) -0.0011(10) 0.0144(11)
C28 0.0200(13) 0.0194(13) 0.0261(14) -0.0009(11) 0.0030(11) 0.0068(10)
C29 0.0179(13) 0.0280(15) 0.0343(16) -0.0006(12) -0.0026(11) 0.0068(11)
C30 0.0201(14) 0.0316(16) 0.0374(17) -0.0041(13) -0.0046(12) -0.0016(12)
C31 0.0228(14) 0.0180(13) 0.0325(16) -0.0024(11) 0.0006(11) -0.0016(11)
C32 0.0203(13) 0.0152(12) 0.0152(12) 0.0001(9) 0.0048(10) 0.0013(10)
C33 0.0221(13) 0.0120(12) 0.0248(14) -0.0026(10) 0.0028(11) 0.0014(10)
C34 0.0353(15) 0.0155(13) 0.0220(14) 0.0075(10) 0.0047(11) 0.0099(11)
C35 0.0318(15) 0.0235(13) 0.0171(13) 0.0026(10) 0.0003(11) 0.0146(12)
C36 0.0502(19) 0.0361(17) 0.0264(16) 0.0036(13) -0.0041(14) 0.0232(15)
C37 0.0455(19) 0.056(2) 0.0264(17) -0.0044(15) -0.0127(14) 0.0296(17)
C38 0.0279(15) 0.0434(18) 0.0272(16) -0.0122(13) -0.0055(12) 0.0165(13)
C39 0.0202(13) 0.0258(14) 0.0198(14) -0.0052(11) 0.0031(10) 0.0097(11)
C40 0.0171(12) 0.0144(12) 0.0242(14) -0.0014(10) 0.0028(10) 0.0076(10)
C41 0.0117(11) 0.0139(11) 0.0195(13) -0.0014(9) -0.0012(9) 0.0029(9)
C42 0.0137(11) 0.0137(11) 0.0147(12) -0.0050(9) 0.0013(9) 0.0039(9)
C43 0.0179(12) 0.0140(12) 0.0155(12) -0.0018(9) 0.0011(9) 0.0047(10)
C44 0.0181(12) 0.0203(13) 0.0166(13) -0.0026(10) 0.0031(10) 0.0044(10)
C45 0.0128(12) 0.0194(12) 0.0208(13) -0.0082(10) -0.0024(10) 0.0042(10)
C46 0.0141(12) 0.0113(11) 0.0242(14) -0.0049(10) -0.0013(10) 0.0025(9)
C47 0.0521(19) 0.0237(14) 0.0191(14) 0.0065(11) 0.0145(13) 0.0134(13)
C48 0.0162(12) 0.0192(14) 0.0214(14) -0.0065(11) -0.0011(10) 0.0063(10)
C49 0.0227(12) 0.0305(14) 0.0219(13) 0.0036(11) 0.0035(10) 0.0073(10)
C50 0.0143(13) 0.0207(14) 0.0444(19) -0.0010(12) -0.0046(12) 0.0037(10)
C51 0.024(2) 0.020(3) 0.025(3) -0.004(2) 0.001(2) 0.010(2)
C52 0.023(2) 0.027(4) 0.016(3) -0.002(3) 0.0034(18) 0.005(2)
C53 0.031(3) 0.018(3) 0.018(3) -0.007(2) 0.005(2) 0.011(3)
C54 0.0227(12) 0.0305(14) 0.0219(13) 0.0036(11) 0.0035(10) 0.0073(10)
C51' 0.024(3) 0.027(7) 0.011(4) 0.000(4) 0.009(2) 0.009(4)
C52' 0.024(3) 0.027(7) 0.011(4) 0.000(4) 0.009(2) 0.009(4)
C53' 0.033(3) 0.017(3) 0.026(4) 0.002(3) 0.012(3) 0.008(2)
C54' 0.033(3) 0.017(3) 0.026(4) 0.002(3) 0.012(3) 0.008(2)
C55 0.0166(12) 0.0192(12) 0.0177(13) 0.0003(10) -0.0008(10) 0.0086(10)
C56 0.0148(12) 0.0201(12) 0.0189(13) 0.0010(10) 0.0000(10) 0.0064(10)
C57 0.0210(13) 0.0225(13) 0.0197(13) -0.0048(10) 0.0017(10) 0.0057(11)
C58 0.0214(13) 0.0355(16) 0.0176(14) -0.0015(11) 0.0037(10) 0.0055(12)
C59 0.0219(14) 0.0279(15) 0.0262(15) 0.0027(11) 0.0066(11) -0.0021(11)
C60 0.0193(13) 0.0188(13) 0.0215(14) -0.0024(10) 0.0006(10) 0.0016(10)
C61 0.0134(12) 0.0198(13) 0.0219(13) -0.0023(10) 0.0000(10) 0.0037(10)
C62 0.0475(18) 0.0410(18) 0.0223(15) -0.0113(13) -0.0115(13) 0.0284(15)
C63 0.051(2) 0.054(2) 0.0212(16) -0.0034(14) -0.0083(14) 0.0354(17)
C64 0.0350(16) 0.0326(16) 0.0328(16) 0.0051(13) 0.0028(13) 0.0226(13)
C65 0.0313(15) 0.0247(14) 0.0253(15) -0.0047(11) 0.0018(12) 0.0129(12)
C66 0.0184(12) 0.0223(13) 0.0182(13) -0.0008(10) -0.0013(10) 0.0050(10)
C67 0.0194(12) 0.0088(11) 0.0203(13) -0.0001(9) -0.0002(10) 0.0022(9)
C68 0.0202(12) 0.0145(12) 0.0213(13) -0.0004(10) 0.0007(10) 0.0044(10)
C69 0.0361(15) 0.0125(12) 0.0184(13) -0.0013(10) -0.0026(11) 0.0079(11)
C70 0.0278(14) 0.0115(11) 0.0297(15) -0.0016(10) -0.0142(11) 0.0022(10)
C71 0.0171(13) 0.0107(11) 0.0379(16) 0.0000(10) -0.0047(11) 0.0023(10)
C72 0.0202(13) 0.0108(11) 0.0253(14) 0.0009(10) 0.0001(10) 0.0033(9)
C73 0.0199(13) 0.0232(13) 0.0196(13) -0.0105(10) 0.0061(10) 0.0018(10)
C74 0.0339(16) 0.0310(16) 0.0255(16) 0.0043(12) -0.0036(12) -0.0084(13)
C75 0.068(3) 0.0396(19) 0.0253(17) 0.0019(14) 0.0030(16) -0.0232(17)
C76 0.057(2) 0.036(2) 0.074(3) -0.0313(19) 0.048(2) -0.0256(18)
C77 0.0246(18) 0.036(2) 0.176(5) -0.034(3) 0.038(2) -0.0040(16)
C78 0.0211(16) 0.0232(16) 0.117(3) -0.0128(18) 0.0073(18) 0.0051(13)
C79 0.0196(13) 0.0263(14) 0.0142(13) 0.0064(10) 0.0000(10) 0.0021(11)
C80 0.0192(13) 0.0277(14) 0.0159(13) 0.0046(10) 0.0006(10) 0.0039(11)
C81 0.0232(13) 0.0262(14) 0.0189(13) 0.0070(11) -0.0031(10) -0.0019(11)
C82 0.0347(16) 0.0240(14) 0.0159(13) 0.0017(11) -0.0037(11) 0.0023(12)
C83 0.0302(15) 0.0350(16) 0.0176(14) 0.0048(11) 0.0055(11) 0.0090(12)
C84 0.0170(13) 0.0329(15) 0.0155(13) 0.0055(11) -0.0020(10) -0.0001(11)
C85 0.0254(14) 0.0365(16) 0.0096(12) -0.0018(11) 0.0005(10) -0.0042(12)
C86 0.0262(15) 0.054(2) 0.0152(14) 0.0064(13) -0.0011(11) -0.0070(14)
C87 0.0263(16) 0.077(3) 0.0177(15) 0.0074(16) -0.0063(12) -0.0169(16)
C88 0.044(2) 0.061(2) 0.0163(15) 0.0025(15) 0.0016(13) -0.0282(17)
C89 0.050(2) 0.0347(17) 0.0251(16) -0.0031(13) 0.0090(14) -0.0108(15)
C90 0.0340(16) 0.0309(16) 0.0231(15) -0.0028(12) 0.0069(12) -0.0061(13)
C91 0.0202(13) 0.0195(13) 0.0194(13) 0.0049(10) 0.0016(10) -0.0041(10)
C92 0.0278(14) 0.0295(15) 0.0185(14) 0.0038(11) 0.0019(11) 0.0024(12)
C93 0.0260(15) 0.0305(15) 0.0292(16) 0.0101(12) 0.0026(12) 0.0049(12)
C94 0.0270(14) 0.0189(13) 0.0345(17) 0.0051(11) 0.0097(12) 0.0037(11)
C95 0.0298(15) 0.0206(13) 0.0231(14) -0.0004(11) 0.0056(11) -0.0023(11)
C96 0.0206(13) 0.0200(13) 0.0210(14) 0.0033(10) -0.0008(10) -0.0027(10)
C97 0.0105(12) 0.0308(14) 0.0152(13) -0.0001(10) 0.0025(9) 0.0041(10)
C98 0.0162(12) 0.0272(14) 0.0199(14) 0.0009(11) 0.0028(10) 0.0012(11)
C99 0.0167(13) 0.0344(15) 0.0164(13) -0.0018(11) -0.0013(10) 0.0031(11)
C100 0.0157(12) 0.0311(15) 0.0199(14) 0.0050(11) 0.0023(10) 0.0067(11)
C101 0.0143(12) 0.0254(14) 0.0237(14) -0.0002(11) 0.0043(10) 0.0068(10)
C102 0.0153(12) 0.0310(15) 0.0164(13) -0.0037(11) 0.0011(10) 0.0059(11)
N1S 0.0455(18) 0.0493(19) 0.061(2) 0.0005(15) 0.0126(15) 0.0171(15)
C1S 0.0347(18) 0.052(2) 0.0309(17) -0.0030(15) 0.0012(14) 0.0261(16)
C2S 0.0328(18) 0.065(2) 0.040(2) -0.0066(17) 0.0067(15) 0.0114(16)
N2S 0.125(3) 0.0369(18) 0.055(2) 0.0057(16) 0.029(2) 0.026(2)
C3S 0.0469(19) 0.0257(16) 0.0372(18) 0.0065(14) 0.0042(15) 0.0090(14)
C4S 0.0428(19) 0.053(2) 0.0374(19) -0.0071(16) -0.0067(15) 0.0217(16)
N3S 0.056(5) 0.159(10) 0.037(4) 0.017(5) 0.004(3) 0.046(6)
C5S 0.035(3) 0.062(4) 0.026(3) 0.001(3) -0.001(2) 0.011(3)
C6S 0.035(3) 0.062(4) 0.026(3) 0.001(3) -0.001(2) 0.011(3)
N3S' 0.083(7) 0.050(5) 0.159(12) -0.044(6) 0.064(7) -0.004(5)
C5S' 0.057(4) 0.060(4) 0.055(4) -0.001(3) 0.020(3) 0.004(3)
C6S' 0.057(4) 0.060(4) 0.055(4) -0.001(3) 0.020(3) 0.004(3)

loop_
_atom_type_symbol
_atom_type_description
_atom_type_scat_dispersion_real
_atom_type_scat_dispersion_imag
_atom_type_scat_source
C C 0.0033 0.0016 'International Tables Vol C Tables 4.2.6.8 and 6.1.1.4'
H H 0.0000 0.0000 'International Tables Vol C Tables 4.2.6.8 and 6.1.1.4'
N N 0.0061 0.0033 'International Tables Vol C Tables 4.2.6.8 and 6.1.1.4'
O O 0.0106 0.0060 'International Tables Vol C Tables 4.2.6.8 and 6.1.1.4'
S S 0.1246 0.1234 'International Tables Vol C Tables 4.2.6.8 and 6.1.1.4'
Cu Cu 0.3201 1.2651 'International Tables Vol C Tables 4.2.6.8 and 6.1.1.4'
B B 0.0013 0.0007 'International Tables Vol C Tables 4.2.6.8 and 6.1.1.4'

loop_
_geom_angle_atom_site_label_1
_geom_angle_atom_site_label_2
_geom_angle_atom_site_label_3
_geom_angle
O3 Cu1 N1 95.18(7)
O3 Cu1 N2 168.53(7)
N1 Cu1 N2 82.31(8)
O3 Cu1 N3 105.13(7)
N1 Cu1 N3 142.03(8)
N2 Cu1 N3 83.18(8)
O3 Cu1 O1 79.97(6)
N1 Cu1 O1 112.90(7)
N2 Cu1 O1 90.65(7)
N3 Cu1 O1 102.16(7)
O1 Cu2 N5 102.75(7)
O1 Cu2 N7 94.32(8)
N5 Cu2 N7 150.26(9)
O1 Cu2 N6 169.75(7)
N5 Cu2 N6 84.24(8)
N7 Cu2 N6 82.63(8)
O1 Cu2 O3 79.33(6)
N5 Cu2 O3 105.71(7)
N7 Cu2 O3 101.23(7)
N6 Cu2 O3 91.62(7)
C22 S1 C21 89.06(12)
C49 S2 C48 84.84(14)
C50 S2' C48 81.66(18)
C55 B1 C73 112.6(2)
C55 B1 C67 111.5(2)
C73 B1 C67 106.4(2)
C55 B1 C61 105.7(2)
C73 B1 C61 109.6(2)
C67 B1 C61 111.03(19)
C79 B2 C97 106.1(2)
C79 B2 C85 109.4(2)
C97 B2 C85 112.0(2)
C79 B2 C91 113.3(2)
C97 B2 C91 110.3(2)
C85 B2 C91 105.8(2)
C15 O1 Cu2 132.09(15)
C15 O1 Cu1 126.96(14)
Cu2 O1 Cu1 99.12(6)
C16 O2 C20 117.22(19)
C42 O3 Cu1 128.86(15)
C42 O3 Cu2 125.07(14)
Cu1 O3 Cu2 98.51(7)
C43 O4 C47 116.96(19)
C1 N1 C5 119.4(2)
C1 N1 Cu1 128.74(16)
C5 N1 Cu1 111.39(16)
C7 N2 C6 111.19(18)
C7 N2 C13 112.12(18)
C6 N2 C13 109.20(17)
C7 N2 Cu1 110.88(14)
C6 N2 Cu1 101.80(13)
C13 N2 Cu1 111.19(14)
C8 N3 C12 118.5(2)
C8 N3 Cu1 114.59(16)
C12 N3 Cu1 126.44(17)
C21 N4 C27 110.7(2)
C32 N5 C28 118.9(2)
C32 N5 Cu2 114.65(16)
C28 N5 Cu2 126.08(16)
C34 N6 C33 111.99(19)
C34 N6 C40 108.86(19)
C33 N6 C40 111.28(18)
C34 N6 Cu2 101.16(14)
C33 N6 Cu2 110.70(14)
C40 N6 Cu2 112.47(14)
C39 N7 C35 119.8(2)
C39 N7 Cu2 128.75(17)
C35 N7 Cu2 111.42(16)
C48 N8 C50 115.8(4)
C48 N8' C49 119.0(7)
N1 C1 C2 121.8(2)
N1 C1 H1A 119.1
C2 C1 H1A 119.1
C1 C2 C3 118.9(2)
C1 C2 H2A 120.5
C3 C2 H2A 120.5
C2 C3 C4 119.6(2)
C2 C3 H3A 120.2
C4 C3 H3A 120.2
C5 C4 C3 118.3(2)
C5 C4 H4A 120.8
C3 C4 H4A 120.8
N1 C5 C4 121.9(2)
N1 C5 C6 114.3(2)
C4 C5 C6 123.8(2)
N2 C6 C5 109.84(19)
N2 C6 H6A 109.7
C5 C6 H6A 109.7
N2 C6 H6B 109.7
C5 C6 H6B 109.7
H6A C6 H6B 108.2
N2 C7 C8 111.71(18)
N2 C7 H7A 109.3
C8 C7 H7A 109.3
N2 C7 H7B 109.3
C8 C7 H7B 109.3
H7A C7 H7B 107.9
N3 C8 C9 122.0(2)
N3 C8 C7 115.9(2)
C9 C8 C7 122.0(2)
C10 C9 C8 118.9(3)
C10 C9 H9A 120.6
C8 C9 H9A 120.6
C9 C10 C11 119.3(3)
C9 C10 H10A 120.3
C11 C10 H10A 120.3
C12 C11 C10 118.9(3)
C12 C11 H11A 120.6
C10 C11 H11A 120.6
N3 C12 C11 122.3(3)
N3 C12 H12A 118.8
C11 C12 H12A 118.8
N2 C13 C14 115.41(18)
N2 C13 H13A 108.4
C14 C13 H13A 108.4
N2 C13 H13B 108.4
C14 C13 H13B 108.4
H13A C13 H13B 107.5
C19 C14 C15 119.8(2)
C19 C14 C13 118.6(2)
C15 C14 C13 121.5(2)
O1 C15 C14 121.2(2)
O1 C15 C16 120.4(2)
C14 C15 C16 118.4(2)
O2 C16 C17 124.8(2)
O2 C16 C15 113.82(19)
C17 C16 C15 121.4(2)
C16 C17 C18 119.5(2)
C16 C17 H17A 120.2
C18 C17 H17A 120.2
C19 C18 C17 119.5(2)
C19 C18 C21 121.3(2)
C17 C18 C21 119.2(2)
C18 C19 C14 121.4(2)
C18 C19 H19A 119.3
C14 C19 H19A 119.3
O2 C20 H20A 109.5
O2 C20 H20B 109.5
H20A C20 H20B 109.5
O2 C20 H20C 109.5
H20A C20 H20C 109.5
H20B C20 H20C 109.5
N4 C21 C18 124.6(2)
N4 C21 S1 115.49(18)
C18 C21 S1 119.90(18)
C23 C22 C27 121.7(3)
C23 C22 S1 128.9(2)
C27 C22 S1 109.45(18)
C24 C23 C22 117.7(3)
C24 C23 H23A 121.2
C22 C23 H23A 121.2
C23 C24 C25 121.5(3)
C23 C24 H24A 119.3
C25 C24 H24A 119.3
C26 C25 C24 121.3(3)
C26 C25 H25A 119.3
C24 C25 H25A 119.3
C25 C26 C27 118.2(3)
C25 C26 H26A 120.9
C27 C26 H26A 120.9
N4 C27 C22 115.3(2)
N4 C27 C26 125.0(2)
C22 C27 C26 119.7(2)
N5 C28 C29 122.1(2)
N5 C28 H28A 118.9
C29 C28 H28A 118.9
C28 C29 C30 118.9(3)
C28 C29 H29A 120.5
C30 C29 H29A 120.5
C31 C30 C29 119.5(2)
C31 C30 H30A 120.3
C29 C30 H30A 120.3
C30 C31 C32 118.9(2)
C30 C31 H31A 120.6
C32 C31 H31A 120.6
N5 C32 C31 121.7(2)
N5 C32 C33 117.2(2)
C31 C32 C33 121.1(2)
N6 C33 C32 112.05(19)
N6 C33 H33A 109.2
C32 C33 H33A 109.2
N6 C33 H33B 109.2
C32 C33 H33B 109.2
H33A C33 H33B 107.9
N6 C34 C35 109.1(2)
N6 C34 H34A 109.9
C35 C34 H34A 109.9
N6 C34 H34B 109.9
C35 C34 H34B 109.9
H34A C34 H34B 108.3
N7 C35 C36 121.4(2)
N7 C35 C34 114.5(2)
C36 C35 C34 124.1(2)
C35 C36 C37 118.6(3)
C35 C36 H36A 120.7
C37 C36 H36A 120.7
C38 C37 C36 119.6(3)
C38 C37 H37A 120.2
C36 C37 H37A 120.2
C39 C38 C37 118.9(3)
C39 C38 H38A 120.6
C37 C38 H38A 120.6
N7 C39 C38 121.7(3)
N7 C39 H39A 119.1
C38 C39 H39A 119.1
N6 C40 C41 116.62(19)
N6 C40 H40A 108.1
C41 C40 H40A 108.1
N6 C40 H40B 108.1
C41 C40 H40B 108.1
H40A C40 H40B 107.3
C46 C41 C42 119.4(2)
C46 C41 C40 120.2(2)
C42 C41 C40 120.0(2)
O3 C42 C41 121.3(2)
O3 C42 C43 120.0(2)
C41 C42 C43 118.6(2)
O4 C43 C44 125.0(2)
O4 C43 C42 113.72(19)
C44 C43 C42 121.3(2)
C43 C44 C45 120.1(2)
C43 C44 H44A 120.0
C45 C44 H44A 120.0
C46 C45 C44 119.4(2)
C46 C45 C48 123.0(2)
C44 C45 C48 117.7(2)
C45 C46 C41 121.2(2)
C45 C46 H46A 119.4
C41 C46 H46A 119.4
O4 C47 H47A 109.5
O4 C47 H47B 109.5
H47A C47 H47B 109.5
O4 C47 H47C 109.5
H47A C47 H47C 109.5
H47B C47 H47C 109.5
N8' C48 N8 104.7(4)
N8' C48 C45 130.7(4)
N8 C48 C45 124.6(3)
N8' C48 S2 10.9(4)
N8 C48 S2 115.4(3)
C45 C48 S2 120.0(2)
N8' C48 S2' 112.6(4)
N8 C48 S2' 8.5(2)
C45 C48 S2' 116.71(19)
S2 C48 S2' 123.09(15)
C54' C49 C50 136.0(5)
C54' C49 C54 22.5(4)
C50 C49 C54 113.8(3)
C54' C49 N8' 127.9(6)
C50 C49 N8' 96.0(4)
C54 C49 N8' 150.2(4)
C54' C49 S2 104.5(5)
C50 C49 S2 119.6(2)
C54 C49 S2 126.6(3)
N8' C49 S2 23.6(3)
C51 C50 C49 129.1(3)
C51 C50 N8 126.4(4)
C49 C50 N8 104.4(3)
C51 C50 S2' 100.2(3)
C49 C50 S2' 130.6(3)
N8 C50 S2' 26.52(17)
C51 C50 C51' 22.1(4)
C49 C50 C51' 107.1(5)
N8 C50 C51' 148.5(5)
S2' C50 C51' 122.1(5)
C50 C51 C52 117.9(5)
C50 C51 H51A 121.0
C52 C51 H51A 121.0
C51 C52 C53 119.6(7)
C51 C52 H52A 120.2
C53 C52 H52A 120.2
C54 C53 C52 122.3(6)
C54 C53 H53A 118.9
C52 C53 H53A 118.9
C53 C54 C49 117.2(5)
C53 C54 H54A 121.4
C49 C54 H54A 121.4
C52' C51' C50 118.1(8)
C52' C51' H51B 121.0
C50 C51' H51B 121.0
C51' C52' C53' 121.9(9)
C51' C52' H52B 119.1
C53' C52' H52B 119.1
C52' C53' C54' 121.1(9)
C52' C53' H53B 119.4
C54' C53' H53B 119.4
C49 C54' C53' 115.7(8)
C49 C54' H54B 122.2
C53' C54' H54B 122.2
C56 C55 C60 114.9(2)
C56 C55 B1 125.1(2)
C60 C55 B1 119.9(2)
C57 C56 C55 122.8(2)
C57 C56 H56 118.6
C55 C56 H56 118.6
C58 C57 C56 120.1(2)
C58 C57 H57 120.0
C56 C57 H57 120.0
C59 C58 C57 119.3(2)
C59 C58 H58 120.3
C57 C58 H58 120.3
C58 C59 C60 119.6(2)
C58 C59 H59 120.2
C60 C59 H59 120.2
C59 C60 C55 123.4(2)
C59 C60 H60 118.3
C55 C60 H60 118.3
C62 C61 C66 114.9(2)
C62 C61 B1 120.4(2)
C66 C61 B1 124.7(2)
C63 C62 C61 123.3(3)
C63 C62 H62 118.3
C61 C62 H62 118.3
C64 C63 C62 120.1(3)
C64 C63 H63 119.9
C62 C63 H63 119.9
C65 C64 C63 118.5(3)
C65 C64 H64 120.7
C63 C64 H64 120.7
C64 C65 C66 120.3(2)
C64 C65 H65 119.9
C66 C65 H65 119.9
C61 C66 C65 122.8(2)
C61 C66 H66 118.6
C65 C66 H66 118.6
C68 C67 C72 114.3(2)
C68 C67 B1 120.9(2)
C72 C67 B1 124.8(2)
C69 C68 C67 123.5(2)
C69 C68 H68 118.3
C67 C68 H68 118.3
C68 C69 C70 120.0(2)
C68 C69 H69 120.0
C70 C69 H69 120.0
C71 C70 C69 118.7(2)
C71 C70 H70 120.6
C69 C70 H70 120.6
C70 C71 C72 120.3(2)
C70 C71 H71 119.9
C72 C71 H71 119.9
C71 C72 C67 123.3(2)
C71 C72 H72 118.4
C67 C72 H72 118.4
C78 C73 C74 114.5(3)
C78 C73 B1 124.2(3)
C74 C73 B1 121.2(2)
C75 C74 C73 123.6(3)
C75 C74 H74 118.2
C73 C74 H74 118.2
C76 C75 C74 120.3(4)
C76 C75 H75 119.9
C74 C75 H75 119.9
C77 C76 C75 118.3(3)
C77 C76 H76 120.8
C75 C76 H76 120.8
C76 C77 C78 121.5(3)
C76 C77 H77 119.2
C78 C77 H77 119.2
C73 C78 C77 121.7(4)
C73 C78 H78 119.1
C77 C78 H78 119.1
C84 C79 C80 115.1(2)
C84 C79 B2 121.4(2)
C80 C79 B2 123.0(2)
C81 C80 C79 122.6(2)
C81 C80 H80 118.7
C79 C80 H80 118.7
C82 C81 C80 120.6(2)
C82 C81 H81 119.7
C80 C81 H81 119.7
C81 C82 C83 118.9(2)
C81 C82 H82 120.5
C83 C82 H82 120.5
C84 C83 C82 120.1(3)
C84 C83 H83 119.9
C82 C83 H83 119.9
C83 C84 C79 122.7(2)
C83 C84 H84 118.6
C79 C84 H84 118.6
C86 C85 C90 115.3(3)
C86 C85 B2 122.5(3)
C90 C85 B2 122.1(2)
C85 C86 C87 122.0(3)
C85 C86 H86 119.0
C87 C86 H86 119.0
C88 C87 C86 120.5(3)
C88 C87 H87 119.7
C86 C87 H87 119.7
C89 C88 C87 119.3(3)
C89 C88 H88 120.3
C87 C88 H88 120.3
C88 C89 C90 119.7(3)
C88 C89 H89 120.1
C90 C89 H89 120.1
C89 C90 C85 123.2(3)
C89 C90 H90 118.4
C85 C90 H90 118.4
C92 C91 C96 114.0(2)
C92 C91 B2 123.0(2)
C96 C91 B2 122.4(2)
C93 C92 C91 123.8(3)
C93 C92 H92 118.1
C91 C92 H92 118.1
C94 C93 C92 119.9(3)
C94 C93 H93 120.0
C92 C93 H93 120.0
C93 C94 C95 119.0(3)
C93 C94 H94 120.5
C95 C94 H94 120.5
C94 C95 C96 120.1(3)
C94 C95 H95 120.0
C96 C95 H95 120.0
C95 C96 C91 123.2(2)
C95 C96 H96 118.4
C91 C96 H96 118.4
C102 C97 C98 114.3(2)
C102 C97 B2 122.1(2)
C98 C97 B2 123.5(2)
C99 C98 C97 122.9(2)
C99 C98 H98 118.5
C97 C98 H98 118.5
C98 C99 C100 120.7(2)
C98 C99 H99 119.7
C100 C99 H99 119.7
C101 C100 C99 118.2(2)
C101 C100 H100 120.9
C99 C100 H100 120.9
C100 C101 C102 120.3(2)
C100 C101 H101 119.9
C102 C101 H101 119.9
C101 C102 C97 123.4(2)
C101 C102 H102 118.3
C97 C102 H102 118.3
N1S C1S C2S 179.2(4)
C1S C2S H2S1 109.5
C1S C2S H2S2 109.5
H2S1 C2S H2S2 109.5
C1S C2S H2S3 109.5
H2S1 C2S H2S3 109.5
H2S2 C2S H2S3 109.5
N2S C3S C4S 178.5(4)
C3S C4S H4S1 109.5
C3S C4S H4S2 109.5
H4S1 C4S H4S2 109.5
C3S C4S H4S3 109.5
H4S1 C4S H4S3 109.5
H4S2 C4S H4S3 109.5
N3S C5S C6S 164.2(15)
N3S' C5S' C6S' 159.8(18)
C5S' C6S' H6S4 109.5
C5S' C6S' H6S5 109.5
H6S4 C6S' H6S5 109.5
C5S' C6S' H6S6 109.5
H6S4 C6S' H6S6 109.5
H6S5 C6S' H6S6 109.5

loop_
_geom_bond_atom_site_label_1
_geom_bond_atom_site_label_2
_geom_bond_distance
Cu1 O3 1.9357(16)
Cu1 N1 2.0024(19)
Cu1 N2 2.0179(18)
Cu1 N3 2.022(2)
Cu1 O1 2.1260(16)
Cu2 O1 1.9397(15)
Cu2 N5 1.985(2)
Cu2 N7 1.992(2)
Cu2 N6 2.0281(19)
Cu2 O3 2.1479(16)
S1 C22 1.728(3)
S1 C21 1.756(2)
S2 C49 1.687(3)
S2 C48 1.817(3)
S2' C50 1.595(3)
S2' C48 1.884(4)
B1 C55 1.636(4)
B1 C73 1.645(4)
B1 C67 1.645(4)
B1 C61 1.651(4)
B2 C79 1.642(4)
B2 C97 1.647(4)
B2 C85 1.652(4)
B2 C91 1.652(4)
O1 C15 1.327(3)
O2 C16 1.371(3)
O2 C20 1.426(3)
O3 C42 1.327(3)
O4 C43 1.366(3)
O4 C47 1.424(3)
N1 C1 1.334(3)
N1 C5 1.344(3)
N2 C7 1.479(3)
N2 C6 1.484(3)
N2 C13 1.492(3)
N3 C8 1.340(3)
N3 C12 1.346(3)
N4 C21 1.296(3)
N4 C27 1.387(3)
N5 C32 1.346(3)
N5 C28 1.346(3)
N6 C34 1.485(3)
N6 C33 1.487(3)
N6 C40 1.503(3)
N7 C39 1.338(3)
N7 C35 1.341(3)
N8 C48 1.205(6)
N8 C50 1.487(5)
N8' C48 1.201(9)
N8' C49 1.538(7)
C1 C2 1.376(3)
C1 H1A 0.9500
C2 C3 1.381(4)
C2 H2A 0.9500
C3 C4 1.382(4)
C3 H3A 0.9500
C4 C5 1.381(3)
C4 H4A 0.9500
C5 C6 1.501(3)
C6 H6A 0.9900
C6 H6B 0.9900
C7 C8 1.503(3)
C7 H7A 0.9900
C7 H7B 0.9900
C8 C9 1.386(3)
C9 C10 1.375(4)
C9 H9A 0.9500
C10 C11 1.380(4)
C10 H10A 0.9500
C11 C12 1.374(4)
C11 H11A 0.9500
C12 H12A 0.9500
C13 C14 1.506(3)
C13 H13A 0.9900
C13 H13B 0.9900
C14 C19 1.388(3)
C14 C15 1.396(3)
C15 C16 1.412(3)
C16 C17 1.376(3)
C17 C18 1.400(3)
C17 H17A 0.9500
C18 C19 1.381(3)
C18 C21 1.464(3)
C19 H19A 0.9500
C20 H20A 0.9800
C20 H20B 0.9800
C20 H20C 0.9800
C22 C23 1.390(4)
C22 C27 1.398(4)
C23 C24 1.374(4)
C23 H23A 0.9500
C24 C25 1.386(4)
C24 H24A 0.9500
C25 C26 1.381(4)
C25 H25A 0.9500
C26 C27 1.399(4)
C26 H26A 0.9500
C28 C29 1.371(4)
C28 H28A 0.9500
C29 C30 1.383(4)
C29 H29A 0.9500
C30 C31 1.376(4)
C30 H30A 0.9500
C31 C32 1.385(3)
C31 H31A 0.9500
C32 C33 1.498(3)
C33 H33A 0.9900
C33 H33B 0.9900
C34 C35 1.504(4)
C34 H34A 0.9900
C34 H34B 0.9900
C35 C36 1.383(4)
C36 C37 1.385(4)
C36 H36A 0.9500
C37 C38 1.379(4)
C37 H37A 0.9500
C38 C39 1.374(4)
C38 H38A 0.9500
C39 H39A 0.9500
C40 C41 1.504(3)
C40 H40A 0.9900
C40 H40B 0.9900
C41 C46 1.398(3)
C41 C42 1.403(3)
C42 C43 1.411(3)
C43 C44 1.372(3)
C44 C45 1.397(3)
C44 H44A 0.9500
C45 C46 1.387(4)
C45 C48 1.463(3)
C46 H46A 0.9500
C47 H47A 0.9800
C47 H47B 0.9800
C47 H47C 0.9800
C49 C54' 1.241(8)
C49 C50 1.372(4)
C49 C54 1.492(7)
C50 C51 1.278(6)
C50 C51' 1.600(11)
C51 C52 1.381(7)
C51 H51A 0.9500
C52 C53 1.394(8)
C52 H52A 0.9500
C53 C54 1.366(8)
C53 H53A 0.9500
C54 H54A 0.9500
C51' C52' 1.349(15)
C51' H51B 0.9500
C52' C53' 1.386(13)
C52' H52B 0.9500
C53' C54' 1.387(12)
C53' H53B 0.9500
C54' H54B 0.9500
C55 C56 1.398(3)
C55 C60 1.402(3)
C56 C57 1.386(3)
C56 H56 0.9500
C57 C58 1.382(4)
C57 H57 0.9500
C58 C59 1.381(4)
C58 H58 0.9500
C59 C60 1.382(4)
C59 H59 0.9500
C60 H60 0.9500
C61 C62 1.390(4)
C61 C66 1.391(3)
C62 C63 1.383(4)
C62 H62 0.9500
C63 C64 1.382(4)
C63 H63 0.9500
C64 C65 1.374(4)
C64 H64 0.9500
C65 C66 1.394(4)
C65 H65 0.9500
C66 H66 0.9500
C67 C68 1.404(3)
C67 C72 1.404(3)
C68 C69 1.381(3)
C68 H68 0.9500
C69 C70 1.392(4)
C69 H69 0.9500
C70 C71 1.378(4)
C70 H70 0.9500
C71 C72 1.385(3)
C71 H71 0.9500
C72 H72 0.9500
C73 C78 1.378(4)
C73 C74 1.390(4)
C74 C75 1.382(4)
C74 H74 0.9500
C75 C76 1.355(6)
C75 H75 0.9500
C76 C77 1.354(6)
C76 H76 0.9500
C77 C78 1.402(5)
C77 H77 0.9500
C78 H78 0.9500
C79 C84 1.401(4)
C79 C80 1.403(3)
C80 C81 1.384(4)
C80 H80 0.9500
C81 C82 1.372(4)
C81 H81 0.9500
C82 C83 1.385(4)
C82 H82 0.9500
C83 C84 1.384(4)
C83 H83 0.9500
C84 H84 0.9500
C85 C86 1.397(4)
C85 C90 1.398(4)
C86 C87 1.397(4)
C86 H86 0.9500
C87 C88 1.376(5)
C87 H87 0.9500
C88 C89 1.373(5)
C88 H88 0.9500
C89 C90 1.391(4)
C89 H89 0.9500
C90 H90 0.9500
C91 C92 1.400(4)
C91 C96 1.405(4)
C92 C93 1.384(4)
C92 H92 0.9500
C93 C94 1.375(4)
C93 H93 0.9500
C94 C95 1.383(4)
C94 H94 0.9500
C95 C96 1.385(4)
C95 H95 0.9500
C96 H96 0.9500
C97 C102 1.401(4)
C97 C98 1.403(3)
C98 C99 1.384(4)
C98 H98 0.9500
C99 C100 1.386(4)
C99 H99 0.9500
C100 C101 1.381(4)
C100 H100 0.9500
C101 C102 1.387(4)
C101 H101 0.9500
C102 H102 0.9500
N1S C1S 1.139(4)
C1S C2S 1.448(5)
C2S H2S1 0.9800
C2S H2S2 0.9800
C2S H2S3 0.9800
N2S C3S 1.129(4)
C3S C4S 1.429(4)
C4S H4S1 0.9800
C4S H4S2 0.9800
C4S H4S3 0.9800
N3S C5S 1.144(5)
C5S C6S 1.495(5)
C6S H6S1 0.9800
C6S H6S2 0.9800
C6S H6S3 0.9800
N3S' C5S' 1.125(5)
C5S' C6S' 1.473(5)
C6S' H6S4 0.9800
C6S' H6S5 0.9800
C6S' H6S6 0.9800

loop_
_geom_torsion_atom_site_label_1
_geom_torsion_atom_site_label_2
_geom_torsion_atom_site_label_3
_geom_torsion_atom_site_label_4
_geom_torsion
N5 Cu2 O1 C15 73.7(2)
N7 Cu2 O1 C15 -81.8(2)
N6 Cu2 O1 C15 -154.1(4)
O3 Cu2 O1 C15 177.6(2)
N5 Cu2 O1 Cu1 -91.23(8)
N7 Cu2 O1 Cu1 113.28(8)
N6 Cu2 O1 Cu1 41.0(4)
O3 Cu2 O1 Cu1 12.65(6)
O3 Cu1 O1 C15 179.96(19)
N1 Cu1 O1 C15 88.54(18)
N2 Cu1 O1 C15 6.61(18)
N3 Cu1 O1 C15 -76.56(18)
O3 Cu1 O1 Cu2 -14.03(7)
N1 Cu1 O1 Cu2 -105.46(8)
N2 Cu1 O1 Cu2 172.61(8)
N3 Cu1 O1 Cu2 89.45(8)
N1 Cu1 O3 C42 -84.92(19)
N2 Cu1 O3 C42 -161.7(3)
N3 Cu1 O3 C42 62.69(19)
O1 Cu1 O3 C42 162.70(19)
N1 Cu1 O3 Cu2 125.01(7)
N2 Cu1 O3 Cu2 48.2(4)
N3 Cu1 O3 Cu2 -87.38(8)
O1 Cu1 O3 Cu2 12.63(6)
O1 Cu2 O3 C42 -165.55(18)
N5 Cu2 O3 C42 -65.17(18)
N7 Cu2 O3 C42 102.11(18)
N6 Cu2 O3 C42 19.30(18)
O1 Cu2 O3 Cu1 -13.89(7)
N5 Cu2 O3 Cu1 86.49(8)
N7 Cu2 O3 Cu1 -106.23(8)
N6 Cu2 O3 Cu1 170.96(8)
O3 Cu1 N1 C1 -6.2(2)
N2 Cu1 N1 C1 162.6(2)
N3 Cu1 N1 C1 -129.0(2)
O1 Cu1 N1 C1 75.1(2)
O3 Cu1 N1 C5 166.24(15)
N2 Cu1 N1 C5 -25.03(15)
N3 Cu1 N1 C5 43.4(2)
O1 Cu1 N1 C5 -112.48(15)
O3 Cu1 N2 C7 -125.7(3)
N1 Cu1 N2 C7 156.27(16)
N3 Cu1 N2 C7 11.46(15)
O1 Cu1 N2 C7 -90.71(15)
O3 Cu1 N2 C6 116.0(4)
N1 Cu1 N2 C6 37.92(14)
N3 Cu1 N2 C6 -106.89(14)
O1 Cu1 N2 C6 150.94(14)
O3 Cu1 N2 C13 -0.2(5)
N1 Cu1 N2 C13 -78.27(15)
N3 Cu1 N2 C13 136.92(15)
O1 Cu1 N2 C13 34.76(15)
O3 Cu1 N3 C8 171.73(16)
N1 Cu1 N3 C8 -68.4(2)
N2 Cu1 N3 C8 -0.21(17)
O1 Cu1 N3 C8 88.99(17)
O3 Cu1 N3 C12 -16.0(2)
N1 Cu1 N3 C12 103.9(2)
N2 Cu1 N3 C12 172.0(2)
O1 Cu1 N3 C12 -98.8(2)
O1 Cu2 N5 C32 175.74(16)
N7 Cu2 N5 C32 -60.8(2)
N6 Cu2 N5 C32 3.34(17)
O3 Cu2 N5 C32 93.41(17)
O1 Cu2 N5 C28 -11.6(2)
N7 Cu2 N5 C28 111.9(2)
N6 Cu2 N5 C28 176.0(2)
O3 Cu2 N5 C28 -93.9(2)
O1 Cu2 N6 C34 111.3(4)
N5 Cu2 N6 C34 -115.24(16)
N7 Cu2 N6 C34 38.01(15)
O3 Cu2 N6 C34 139.13(15)
O1 Cu2 N6 C33 -129.9(4)
N5 Cu2 N6 C33 3.60(16)
N7 Cu2 N6 C33 156.86(17)
O3 Cu2 N6 C33 -102.03(16)
O1 Cu2 N6 C40 -4.7(5)
N5 Cu2 N6 C40 128.77(16)
N7 Cu2 N6 C40 -77.97(16)
O3 Cu2 N6 C40 23.14(16)
O1 Cu2 N7 C39 -14.4(2)
N5 Cu2 N7 C39 -139.8(2)
N6 Cu2 N7 C39 155.7(2)
O3 Cu2 N7 C39 65.6(2)
O1 Cu2 N7 C35 166.55(17)
N5 Cu2 N7 C35 41.2(3)
N6 Cu2 N7 C35 -23.29(17)
O3 Cu2 N7 C35 -113.48(17)
C5 N1 C1 C2 0.5(3)
Cu1 N1 C1 C2 172.35(18)
N1 C1 C2 C3 -0.3(4)
C1 C2 C3 C4 0.1(4)
C2 C3 C4 C5 0.1(4)
C1 N1 C5 C4 -0.3(3)
Cu1 N1 C5 C4 -173.53(18)
C1 N1 C5 C6 177.4(2)
Cu1 N1 C5 C6 4.2(2)
C3 C4 C5 N1 0.1(4)
C3 C4 C5 C6 -177.4(2)
C7 N2 C6 C5 -163.62(18)
C13 N2 C6 C5 72.1(2)
Cu1 N2 C6 C5 -45.5(2)
N1 C5 C6 N2 29.1(3)
C4 C5 C6 N2 -153.3(2)
C6 N2 C7 C8 92.6(2)
C13 N2 C7 C8 -144.9(2)
Cu1 N2 C7 C8 -19.9(2)
C12 N3 C8 C9 -0.9(4)
Cu1 N3 C8 C9 172.04(19)
C12 N3 C8 C7 175.8(2)
Cu1 N3 C8 C7 -11.3(3)
N2 C7 C8 N3 20.9(3)
N2 C7 C8 C9 -162.5(2)
N3 C8 C9 C10 1.1(4)
C7 C8 C9 C10 -175.3(2)
C8 C9 C10 C11 -0.1(4)
C9 C10 C11 C12 -1.0(4)
C8 N3 C12 C11 -0.4(4)
Cu1 N3 C12 C11 -172.3(2)
C10 C11 C12 N3 1.3(4)
C7 N2 C13 C14 57.2(2)
C6 N2 C13 C14 -179.14(18)
Cu1 N2 C13 C14 -67.6(2)
N2 C13 C14 C19 -129.6(2)
N2 C13 C14 C15 54.3(3)
Cu2 O1 C15 C14 175.23(16)
Cu1 O1 C15 C14 -23.5(3)
Cu2 O1 C15 C16 -3.8(3)
Cu1 O1 C15 C16 157.44(16)
C19 C14 C15 O1 -179.6(2)
C13 C14 C15 O1 -3.5(3)
C19 C14 C15 C16 -0.6(3)
C13 C14 C15 C16 175.5(2)
C20 O2 C16 C17 14.0(3)
C20 O2 C16 C15 -167.9(2)
O1 C15 C16 O2 2.4(3)
C14 C15 C16 O2 -176.6(2)
O1 C15 C16 C17 -179.4(2)
C14 C15 C16 C17 1.5(3)
O2 C16 C17 C18 176.5(2)
C15 C16 C17 C18 -1.4(3)
C16 C17 C18 C19 0.3(3)
C16 C17 C18 C21 -179.9(2)
C17 C18 C19 C14 0.6(3)
C21 C18 C19 C14 -179.2(2)
C15 C14 C19 C18 -0.5(3)
C13 C14 C19 C18 -176.7(2)
C27 N4 C21 C18 -179.6(2)
C27 N4 C21 S1 0.4(3)
C19 C18 C21 N4 175.0(2)
C17 C18 C21 N4 -4.8(3)
C19 C18 C21 S1 -5.0(3)
C17 C18 C21 S1 175.22(17)
C22 S1 C21 N4 -0.41(19)
C22 S1 C21 C18 179.6(2)
C21 S1 C22 C23 -179.2(3)
C21 S1 C22 C27 0.30(19)
C27 C22 C23 C24 0.7(4)
S1 C22 C23 C24 -179.9(2)
C22 C23 C24 C25 0.1(5)
C23 C24 C25 C26 -1.0(5)
C24 C25 C26 C27 1.1(4)
C21 N4 C27 C22 -0.1(3)
C21 N4 C27 C26 179.8(2)
C23 C22 C27 N4 179.3(2)
S1 C22 C27 N4 -0.2(3)
C23 C22 C27 C26 -0.6(4)
S1 C22 C27 C26 179.89(19)
C25 C26 C27 N4 179.7(2)
C25 C26 C27 C22 -0.3(4)
C32 N5 C28 C29 -0.5(4)
Cu2 N5 C28 C29 -172.9(2)
N5 C28 C29 C30 1.1(4)
C28 C29 C30 C31 -0.5(4)
C29 C30 C31 C32 -0.5(4)
C28 N5 C32 C31 -0.6(4)
Cu2 N5 C32 C31 172.6(2)
C28 N5 C32 C33 177.0(2)
Cu2 N5 C32 C33 -9.8(3)
C30 C31 C32 N5 1.1(4)
C30 C31 C32 C33 -176.3(3)
C34 N6 C33 C32 102.8(2)
C40 N6 C33 C32 -135.1(2)
Cu2 N6 C33 C32 -9.2(2)
N5 C32 C33 N6 12.7(3)
C31 C32 C33 N6 -169.7(2)
C33 N6 C34 C35 -164.7(2)
C40 N6 C34 C35 71.8(2)
Cu2 N6 C34 C35 -46.8(2)
C39 N7 C35 C36 1.9(4)
Cu2 N7 C35 C36 -179.0(2)
C39 N7 C35 C34 -178.1(2)
Cu2 N7 C35 C34 1.1(3)
N6 C34 C35 N7 32.4(3)
N6 C34 C35 C36 -147.5(3)
N7 C35 C36 C37 -0.9(4)
C34 C35 C36 C37 179.0(3)
C35 C36 C37 C38 -0.8(5)
C36 C37 C38 C39 1.5(4)
C35 N7 C39 C38 -1.1(4)
Cu2 N7 C39 C38 179.89(19)
C37 C38 C39 N7 -0.6(4)
C34 N6 C40 C41 -173.31(19)
C33 N6 C40 C41 62.8(3)
Cu2 N6 C40 C41 -62.1(2)
N6 C40 C41 C46 -127.4(2)
N6 C40 C41 C42 60.3(3)
Cu1 O3 C42 C41 -171.93(16)
Cu2 O3 C42 C41 -29.0(3)
Cu1 O3 C42 C43 9.7(3)
Cu2 O3 C42 C43 152.66(17)
C46 C41 C42 O3 179.0(2)
C40 C41 C42 O3 -8.6(3)
C46 C41 C42 C43 -2.6(3)
C40 C41 C42 C43 169.8(2)
C47 O4 C43 C44 -4.9(3)
C47 O4 C43 C42 174.9(2)
O3 C42 C43 O4 2.0(3)
C41 C42 C43 O4 -176.4(2)
O3 C42 C43 C44 -178.3(2)
C41 C42 C43 C44 3.4(3)
O4 C43 C44 C45 178.0(2)
C42 C43 C44 C45 -1.7(4)
C43 C44 C45 C46 -0.7(3)
C43 C44 C45 C48 -179.9(2)
C44 C45 C46 C41 1.4(3)
C48 C45 C46 C41 -179.4(2)
C42 C41 C46 C45 0.3(3)
C40 C41 C46 C45 -172.1(2)
C49 N8' C48 N8 -3.6(7)
C49 N8' C48 C45 177.8(3)
C49 N8' C48 S2 166(3)
C49 N8' C48 S2' -0.1(7)
C50 N8 C48 N8' 3.3(5)
C50 N8 C48 C45 -177.9(2)
C50 N8 C48 S2 1.3(4)
C50 N8 C48 S2' -154.7(18)
C46 C45 C48 N8' 8.6(6)
C44 C45 C48 N8' -172.2(5)
C46 C45 C48 N8 -169.9(3)
C44 C45 C48 N8 9.4(4)
C46 C45 C48 S2 11.0(3)
C44 C45 C48 S2 -169.73(18)
C46 C45 C48 S2' -173.6(2)
C44 C45 C48 S2' 5.6(3)
C49 S2 C48 N8' -11(2)
C49 S2 C48 N8 -0.1(3)
C49 S2 C48 C45 179.1(2)
C49 S2 C48 S2' 4.04(19)
C50 S2' C48 N8' -1.8(4)
C50 S2' C48 N8 21.3(15)
C50 S2' C48 C45 180.0(2)
C50 S2' C48 S2 -4.8(2)
C48 N8' C49 C54' 178.5(7)
C48 N8' C49 C50 2.3(6)
C48 N8' C49 C54 -176.3(5)
C48 N8' C49 S2 -173.2(13)
C48 S2 C49 C54' 177.2(5)
C48 S2 C49 C50 -1.2(2)
C48 S2 C49 C54 -178.0(3)
C48 S2 C49 N8' 4.0(7)
C54' C49 C50 C51 1.4(9)
C54 C49 C50 C51 -3.6(5)
N8' C49 C50 C51 177.1(5)
S2 C49 C50 C51 179.2(3)
C54' C49 C50 N8 -175.8(7)
C54 C49 C50 N8 179.1(3)
N8' C49 C50 N8 -0.1(4)
S2 C49 C50 N8 2.0(3)
C54' C49 C50 S2' 179.7(6)
C54 C49 C50 S2' 174.7(3)
N8' C49 C50 S2' -4.6(4)
S2 C49 C50 S2' -2.5(4)
C54' C49 C50 C51' 3.6(8)
C54 C49 C50 C51' -1.4(5)
N8' C49 C50 C51' 179.3(5)
S2 C49 C50 C51' -178.6(4)
C48 N8 C50 C51 -179.3(4)
C48 N8 C50 C49 -2.0(4)
C48 N8 C50 S2' 170.4(7)
C48 N8 C50 C51' 179.0(7)
C48 S2' C50 C51 -177.2(3)
C48 S2' C50 C49 4.2(3)
C48 S2' C50 N8 -5.6(4)
C48 S2' C50 C51' 179.7(4)
C49 C50 C51 C52 3.2(6)
N8 C50 C51 C52 179.8(4)
S2' C50 C51 C52 -175.5(4)
C51' C50 C51 C52 -2.4(10)
C50 C51 C52 C53 -1.1(6)
C51 C52 C53 C54 0.0(7)
C52 C53 C54 C49 -0.6(7)
C54' C49 C54 C53 -168.8(16)
C50 C49 C54 C53 2.1(5)
N8' C49 C54 C53 -179.4(7)
S2 C49 C54 C53 179.0(3)
C51 C50 C51' C52' 174.2(18)
C49 C50 C51' C52' -1.3(9)
N8 C50 C51' C52' 177.7(7)
S2' C50 C51' C52' -177.7(7)
C50 C51' C52' C53' -1.9(15)
C51' C52' C53' C54' 3.8(17)
C50 C49 C54' C53' -2.1(12)
C54 C49 C54' C53' 9.9(9)
N8' C49 C54' C53' -176.7(6)
S2 C49 C54' C53' 179.8(6)
C52' C53' C54' C49 -2.0(14)
C73 B1 C55 C56 -0.6(3)
C67 B1 C55 C56 -120.2(2)
C61 B1 C55 C56 119.1(2)
C73 B1 C55 C60 -175.8(2)
C67 B1 C55 C60 64.7(3)
C61 B1 C55 C60 -56.0(3)
C60 C55 C56 C57 0.1(3)
B1 C55 C56 C57 -175.2(2)
C55 C56 C57 C58 0.2(4)
C56 C57 C58 C59 -0.8(4)
C57 C58 C59 C60 1.2(4)
C58 C59 C60 C55 -0.9(4)
C56 C55 C60 C59 0.3(4)
B1 C55 C60 C59 175.9(2)
C55 B1 C61 C62 -34.4(3)
C73 B1 C61 C62 87.3(3)
C67 B1 C61 C62 -155.4(2)
C55 B1 C61 C66 146.7(2)
C73 B1 C61 C66 -91.6(3)
C67 B1 C61 C66 25.7(3)
C66 C61 C62 C63 -1.6(4)
B1 C61 C62 C63 179.4(3)
C61 C62 C63 C64 0.0(5)
C62 C63 C64 C65 0.9(5)
C63 C64 C65 C66 -0.2(4)
C62 C61 C66 C65 2.4(4)
B1 C61 C66 C65 -178.7(2)
C64 C65 C66 C61 -1.5(4)
C55 B1 C67 C68 167.2(2)
C73 B1 C67 C68 44.0(3)
C61 B1 C67 C68 -75.2(3)
C55 B1 C67 C72 -10.3(3)
C73 B1 C67 C72 -133.4(2)
C61 B1 C67 C72 107.3(3)
C72 C67 C68 C69 -0.1(3)
B1 C67 C68 C69 -177.7(2)
C67 C68 C69 C70 -0.5(4)
C68 C69 C70 C71 0.6(4)
C69 C70 C71 C72 -0.3(4)
C70 C71 C72 C67 -0.3(4)
C68 C67 C72 C71 0.4(3)
B1 C67 C72 C71 178.0(2)
C55 B1 C73 C78 99.5(3)
C67 B1 C73 C78 -138.1(3)
C61 B1 C73 C78 -18.0(4)
C55 B1 C73 C74 -83.4(3)
C67 B1 C73 C74 39.1(3)
C61 B1 C73 C74 159.2(2)
C78 C73 C74 C75 1.4(4)
B1 C73 C74 C75 -176.0(3)
C73 C74 C75 C76 0.9(5)
C74 C75 C76 C77 -1.8(5)
C75 C76 C77 C78 0.5(6)
C74 C73 C78 C77 -2.8(5)
B1 C73 C78 C77 174.5(3)
C76 C77 C78 C73 2.0(6)
C97 B2 C79 C84 -83.5(3)
C85 B2 C79 C84 37.5(3)
C91 B2 C79 C84 155.3(2)
C97 B2 C79 C80 87.9(3)
C85 B2 C79 C80 -151.1(2)
C91 B2 C79 C80 -33.3(3)
C84 C79 C80 C81 -1.0(4)
B2 C79 C80 C81 -172.9(2)
C79 C80 C81 C82 2.0(4)
C80 C81 C82 C83 -1.0(4)
C81 C82 C83 C84 -0.9(4)
C82 C83 C84 C79 1.9(4)
C80 C79 C84 C83 -0.9(4)
B2 C79 C84 C83 171.1(2)
C79 B2 C85 C86 -87.8(3)
C97 B2 C85 C86 29.6(3)
C91 B2 C85 C86 149.8(2)
C79 B2 C85 C90 89.8(3)
C97 B2 C85 C90 -152.8(2)
C91 B2 C85 C90 -32.6(3)
C90 C85 C86 C87 1.0(4)
B2 C85 C86 C87 178.8(3)
C85 C86 C87 C88 -0.1(5)
C86 C87 C88 C89 -0.9(5)
C87 C88 C89 C90 1.1(5)
C88 C89 C90 C85 -0.1(4)
C86 C85 C90 C89 -0.9(4)
B2 C85 C90 C89 -178.7(3)
C79 B2 C91 C92 -30.7(3)
C97 B2 C91 C92 -149.5(2)
C85 B2 C91 C92 89.2(3)
C79 B2 C91 C96 158.4(2)
C97 B2 C91 C96 39.6(3)
C85 B2 C91 C96 -81.7(3)
C96 C91 C92 C93 0.3(4)
B2 C91 C92 C93 -171.3(2)
C91 C92 C93 C94 0.1(4)
C92 C93 C94 C95 -0.5(4)
C93 C94 C95 C96 0.4(4)
C94 C95 C96 C91 0.0(4)
C92 C91 C96 C95 -0.4(4)
B2 C91 C96 C95 171.3(2)
C79 B2 C97 C102 -19.2(3)
C85 B2 C97 C102 -138.6(2)
C91 B2 C97 C102 103.9(3)
C79 B2 C97 C98 164.2(2)
C85 B2 C97 C98 44.8(3)
C91 B2 C97 C98 -72.7(3)
C102 C97 C98 C99 -3.6(4)
B2 C97 C98 C99 173.2(2)
C97 C98 C99 C100 2.0(4)
C98 C99 C100 C101 1.2(4)
C99 C100 C101 C102 -2.5(4)
C100 C101 C102 C97 0.6(4)
C98 C97 C102 C101 2.3(4)
B2 C97 C102 C101 -174.5(2)
